data_1574024
loop_
_publ_author_name
'Parui, Retwik'
'Roy, Hirakjyoti'
'Meher, Niranjan'
'Ghosh, Siddhartha Sankar'
'Iyer, Parameswar Krishnan'

_publ_section_title
;
 Mechanistic investigation on cellular internalization triggering
 structure-induced conformational modulation of boron-nitrogen luminogens.
;
_journal_issue 14
_journal_name_full 'Chemical science'
_journal_page_first 6023
_journal_page_last 6034
_journal_paper_doi 10.1039/d4sc08296f
_journal_volume 16
_journal_year 2025
_chemical_formula_sum 'C18 H18 B N3'
_chemical_formula_weight 287.16
_space_group_crystal_system monoclinic
_space_group_IT_number 14
_space_group_name_Hall '-P 2yn'
_space_group_name_H-M_alt 'P 1 21/n 1'
_atom_sites_solution_hydrogens geom
_audit_creation_method SHELXL-2018/3
_audit_update_record
;
2024-02-28 deposited with the CCDC.	2025-02-28 downloaded from the CCDC.
;
_cell_angle_alpha 90
_cell_angle_beta 104.938(2)
_cell_angle_gamma 90
_cell_formula_units_Z 8
_cell_length_a 13.9391(9)
_cell_length_b 11.2303(7)
_cell_length_c 20.3661(13)
_cell_measurement_reflns_used 9512
_cell_measurement_temperature 297(2)
_cell_measurement_theta_max 26.15
_cell_measurement_theta_min 2.36
_cell_volume 3080.4(3)
_computing_structure_refinement 'SHELXL-2018/3 (Sheldrick, 2018)'
_computing_structure_solution 'SHELXT 2018/2 (Sheldrick, 2018)'
_diffrn_ambient_temperature 297(2)
_diffrn_measured_fraction_theta_full 0.995
_diffrn_measured_fraction_theta_max 0.995
_diffrn_measurement_device_type 'Bruker APEX-II CCD'
_diffrn_measurement_method '\f and \w scans'
_diffrn_radiation_type MoK\a
_diffrn_radiation_wavelength 0.71073
_diffrn_reflns_av_R_equivalents 0.0488
_diffrn_reflns_av_unetI/netI 0.0199
_diffrn_reflns_Laue_measured_fraction_full 0.995
_diffrn_reflns_Laue_measured_fraction_max 0.995
_diffrn_reflns_limit_h_max 16
_diffrn_reflns_limit_h_min -16
_diffrn_reflns_limit_k_max 13
_diffrn_reflns_limit_k_min -13
_diffrn_reflns_limit_l_max 24
_diffrn_reflns_limit_l_min -24
_diffrn_reflns_number 73129
_diffrn_reflns_point_group_measured_fraction_full 0.995
_diffrn_reflns_point_group_measured_fraction_max 0.995
_diffrn_reflns_theta_full 24.995
_diffrn_reflns_theta_max 24.995
_diffrn_reflns_theta_min 2.041
_exptl_absorpt_coefficient_mu 0.074
_exptl_absorpt_correction_type none
_exptl_crystal_colour colorless
_exptl_crystal_density_diffrn 1.238
_exptl_crystal_description block
_exptl_crystal_F_000 1216
_refine_diff_density_max 0.182
_refine_diff_density_min -0.150
_refine_diff_density_rms 0.032
_refine_ls_extinction_method none
_refine_ls_goodness_of_fit_ref 1.243
_refine_ls_hydrogen_treatment constr
_refine_ls_matrix_type full
_refine_ls_number_parameters 401
_refine_ls_number_reflns 5403
_refine_ls_number_restraints 0
_refine_ls_restrained_S_all 1.243
_refine_ls_R_factor_all 0.0777
_refine_ls_R_factor_gt 0.0543
_refine_ls_shift/su_max 0.000
_refine_ls_shift/su_mean 0.000
_refine_ls_structure_factor_coef Fsqd
_refine_ls_weighting_details 'w=1/[\s^2^(Fo^2^)+(0.1000P)^2^+0.3745P] where P=(Fo^2^+2Fc^2^)/3'
_refine_ls_weighting_scheme calc
_refine_ls_wR_factor_gt 0.1597
_refine_ls_wR_factor_ref 0.2005
_reflns_Friedel_coverage 0.000
_reflns_number_gt 3963
_reflns_number_total 5403
_reflns_threshold_expression 'I > 2\s(I)'
_cod_data_source_file d4sc08296f2.cif
_cod_data_source_block TEST_0m_a
_cod_depositor_comments 'Adding full bibliography for 1574024--1574028.cif.'
_cod_original_sg_symbol_H-M 'P 21/n'
_cod_database_code 1574024
_shelx_shelxl_version_number 2018/3
_shelx_space_group_comment
;
The symmetry employed for this shelxl refinement is uniquely defined
by the following loop, which should always be used as a source of
symmetry information in preference to the above space-group names.
They are only intended as comments.
;

loop_
_space_group_symop_operation_xyz
'x, y, z'
'-x+1/2, y+1/2, -z+1/2'
'-x, -y, -z'
'x-1/2, -y-1/2, z-1/2'

loop_
_atom_site_label
_atom_site_type_symbol
_atom_site_fract_x
_atom_site_fract_y
_atom_site_fract_z
_atom_site_U_iso_or_equiv
_atom_site_adp_type
_atom_site_occupancy
_atom_site_site_symmetry_order
_atom_site_calc_flag
_atom_site_refinement_flags_posn
_atom_site_refinement_flags_adp
_atom_site_refinement_flags_occupancy
_atom_site_disorder_assembly
_atom_site_disorder_group
N001 N 0.37406(10) 0.86717(13) 0.19868(7) 0.0521(4) Uani 1 1 d . . . . .
H001 H 0.418768 0.919362 0.197575 0.062 Uiso 1 1 calc R U . . .
N002 N 0.32566(10) 0.68379(13) 0.24095(7) 0.0522(4) Uani 1 1 d . . . . .
H002 H 0.338951 0.623473 0.267783 0.063 Uiso 1 1 calc R U . . .
N003 N 0.67206(11) 0.53469(14) 0.24713(8) 0.0578(4) Uani 1 1 d . . . . .
H003 H 0.659433 0.586101 0.214737 0.069 Uiso 1 1 calc R U . . .
N004 N 0.78865(11) 0.76157(16) 0.43410(8) 0.0646(5) Uani 1 1 d . . . . .
N005 N 0.62161(10) 0.37415(15) 0.30740(8) 0.0647(5) Uani 1 1 d . . . . .
H005 H 0.576958 0.325052 0.312877 0.078 Uiso 1 1 calc R U . . .
N006 N 0.20639(12) 0.42997(16) 0.06246(8) 0.0696(5) Uani 1 1 d . . . . .
C1 C 0.20674(12) 0.79617(16) 0.15649(8) 0.0480(4) Uani 1 1 d . . . . .
C008 C 0.50688(12) 0.75960(16) 0.29197(8) 0.0487(4) Uani 1 1 d . . . . .
C009 C 0.69764(12) 0.75953(16) 0.38753(8) 0.0518(4) Uani 1 1 d . . . . .
C00A C 0.10939(13) 0.80944(17) 0.11362(9) 0.0557(5) Uani 1 1 d . . . . .
C00B C 0.27901(12) 0.88527(16) 0.15724(8) 0.0503(4) Uani 1 1 d . . . . .
C00C C 0.62202(12) 0.68166(17) 0.39406(9) 0.0551(5) Uani 1 1 d . . . . .
H00C H 0.633738 0.628428 0.430239 0.066 Uiso 1 1 calc R U . . .
C00D C 0.23026(12) 0.69293(15) 0.19834(8) 0.0492(4) Uani 1 1 d . . . . .
C00E C 0.49039(12) 0.45448(16) 0.20248(9) 0.0521(4) Uani 1 1 d . . . . .
C00F C 0.53066(12) 0.68294(16) 0.34764(9) 0.0533(4) Uani 1 1 d . . . . .
H00F H 0.482384 0.629984 0.353728 0.064 Uiso 1 1 calc R U . . .
C00G C 0.78888(13) 0.44853(18) 0.34396(10) 0.0584(5) Uani 1 1 d . . . . .
C00H C 0.76726(13) 0.53344(17) 0.29078(10) 0.0573(5) Uani 1 1 d . . . . .
C00I C 0.29823(13) 0.43853(17) 0.10800(9) 0.0555(5) Uani 1 1 d . . . . .
C00J C 0.46276(13) 0.52500(18) 0.14447(10) 0.0611(5) Uani 1 1 d . . . . .
H00J H 0.508635 0.579191 0.136074 0.073 Uiso 1 1 calc R U . . .
C00K C 0.03851(13) 0.7191(2) 0.11315(10) 0.0666(5) Uani 1 1 d . . . . .
H00K H -0.025258 0.725967 0.084797 0.080 Uiso 1 1 calc R U . . .
C00L C 0.15860(13) 0.60858(18) 0.19672(10) 0.0618(5) Uani 1 1 d . . . . .
H00L H 0.173574 0.541615 0.224338 0.074 Uiso 1 1 calc R U . . .
C00M C 0.41652(13) 0.37628(18) 0.21089(10) 0.0607(5) Uani 1 1 d . . . . .
H00M H 0.430598 0.327151 0.248940 0.073 Uiso 1 1 calc R U . . .
C00N C 0.25308(14) 0.98636(17) 0.11839(10) 0.0617(5) Uani 1 1 d . . . . .
H00N H 0.299502 1.046522 0.120067 0.074 Uiso 1 1 calc R U . . .
C00O C 0.37089(14) 0.51847(19) 0.09893(10) 0.0640(5) Uani 1 1 d . . . . .
H00O H 0.356685 0.568346 0.061209 0.077 Uiso 1 1 calc R U . . .
C00P C 0.58396(13) 0.83445(17) 0.28589(9) 0.0589(5) Uani 1 1 d . . . . .
H00P H 0.572432 0.886842 0.249318 0.071 Uiso 1 1 calc R U . . .
C00Q C 0.67625(13) 0.83476(18) 0.33126(9) 0.0598(5) Uani 1 1 d . . . . .
H00Q H 0.725064 0.885996 0.324217 0.072 Uiso 1 1 calc R U . . .
C00R C 0.32435(14) 0.36777(18) 0.16624(10) 0.0625(5) Uani 1 1 d . . . . .
H00R H 0.278485 0.313881 0.174951 0.075 Uiso 1 1 calc R U . . .
C00S C 0.08708(15) 0.9130(2) 0.07355(10) 0.0692(6) Uani 1 1 d . . . . .
H00S H 0.023892 0.922983 0.044823 0.083 Uiso 1 1 calc R U . . .
C00T C 0.06334(14) 0.6223(2) 0.15396(11) 0.0697(6) Uani 1 1 d . . . . .
H00T H 0.015838 0.563936 0.153431 0.084 Uiso 1 1 calc R U . . .
C00U C 0.95805(15) 0.5246(2) 0.37942(13) 0.0789(7) Uani 1 1 d . . . . .
H00U H 1.021604 0.522932 0.408467 0.095 Uiso 1 1 calc R U . . .
C00V C 0.71512(13) 0.3674(2) 0.35262(11) 0.0666(5) Uani 1 1 d . . . . .
C00W C 0.80823(14) 0.6845(2) 0.49271(10) 0.0688(6) Uani 1 1 d . . . . .
H00A H 0.756080 0.692856 0.515316 0.103 Uiso 1 1 calc R U . . .
H00B H 0.870491 0.706035 0.523341 0.103 Uiso 1 1 calc R U . . .
H00D H 0.811145 0.603401 0.478492 0.103 Uiso 1 1 calc R U . . .
B1 B 0.40216(14) 0.76765(18) 0.24287(10) 0.0477(5) Uani 1 1 d . . . . .
C00Y C 0.86752(14) 0.8359(2) 0.42372(11) 0.0686(6) Uani 1 1 d . . . . .
H00E H 0.880312 0.816987 0.380801 0.103 Uiso 1 1 calc R U . . .
H00G H 0.926473 0.822414 0.459545 0.103 Uiso 1 1 calc R U . . .
H00H H 0.848381 0.918032 0.423898 0.103 Uiso 1 1 calc R U . . .
C00Z C 0.15705(16) 0.99839(19) 0.07651(10) 0.0714(6) Uani 1 1 d . . . . .
H00Z H 0.140612 1.066487 0.050003 0.086 Uiso 1 1 calc R U . . .
C010 C 0.93558(16) 0.6049(2) 0.32785(14) 0.0823(7) Uani 1 1 d . . . . .
H010 H 0.984363 0.657329 0.322006 0.099 Uiso 1 1 calc R U . . .
C011 C 0.84047(15) 0.61055(19) 0.28321(12) 0.0725(6) Uani 1 1 d . . . . .
H011 H 0.826807 0.666537 0.248389 0.087 Uiso 1 1 calc R U . . .
C012 C 0.88562(14) 0.4439(2) 0.38913(11) 0.0706(6) Uani 1 1 d . . . . .
B2 B 0.59477(15) 0.45647(19) 0.25281(11) 0.0527(5) Uani 1 1 d . . . . .
C014 C 0.17517(16) 0.5152(2) 0.00862(11) 0.0815(7) Uani 1 1 d . . . . .
H01A H 0.177742 0.593781 0.027569 0.122 Uiso 1 1 calc R U . . .
H01B H 0.108417 0.497747 -0.016586 0.122 Uiso 1 1 calc R U . . .
H01C H 0.218485 0.511094 -0.021102 0.122 Uiso 1 1 calc R U . . .
C015 C 0.13152(16) 0.3526(2) 0.07583(12) 0.0817(7) Uani 1 1 d . . . . .
H01D H 0.154848 0.271808 0.078902 0.123 Uiso 1 1 calc R U . . .
H01E H 0.072048 0.359107 0.039603 0.123 Uiso 1 1 calc R U . . .
H01F H 0.117639 0.375059 0.117923 0.123 Uiso 1 1 calc R U . . .
C016 C 0.90443(17) 0.3599(3) 0.44198(13) 0.0957(8) Uani 1 1 d . . . . .
H016 H 0.966708 0.357366 0.472641 0.115 Uiso 1 1 calc R U . . .
C017 C 0.73839(16) 0.2851(3) 0.40417(14) 0.1012(9) Uani 1 1 d . . . . .
H017 H 0.690647 0.230563 0.409325 0.121 Uiso 1 1 calc R U . . .
C018 C 0.83304(17) 0.2824(3) 0.44897(15) 0.1152(11) Uani 1 1 d . . . . .
H018 H 0.847264 0.226825 0.483993 0.138 Uiso 1 1 calc R U . . .

loop_
_atom_site_aniso_label
_atom_site_aniso_U_11
_atom_site_aniso_U_22
_atom_site_aniso_U_33
_atom_site_aniso_U_23
_atom_site_aniso_U_13
_atom_site_aniso_U_12
N001 0.0442(8) 0.0536(9) 0.0551(8) 0.0065(7) 0.0070(6) 0.0017(6)
N002 0.0463(8) 0.0527(9) 0.0552(9) 0.0069(7) 0.0085(6) 0.0061(6)
N003 0.0518(8) 0.0581(9) 0.0637(10) 0.0032(7) 0.0151(7) 0.0057(7)
N004 0.0458(8) 0.0881(12) 0.0569(9) 0.0157(8) 0.0080(7) 0.0021(8)
N005 0.0426(8) 0.0777(11) 0.0719(11) 0.0168(8) 0.0111(7) 0.0030(7)
N006 0.0597(10) 0.0798(12) 0.0617(10) 0.0122(9) 0.0019(8) -0.0066(8)
C1 0.0441(9) 0.0570(10) 0.0424(9) -0.0075(7) 0.0101(7) 0.0082(7)
C008 0.0443(9) 0.0535(10) 0.0496(9) 0.0037(8) 0.0145(7) 0.0055(7)
C009 0.0430(9) 0.0638(11) 0.0488(9) 0.0039(8) 0.0122(7) 0.0070(8)
C00A 0.0505(10) 0.0677(12) 0.0462(9) -0.0105(8) 0.0075(8) 0.0130(9)
C00B 0.0497(9) 0.0549(10) 0.0451(9) -0.0019(8) 0.0097(7) 0.0096(8)
C00C 0.0495(10) 0.0648(11) 0.0513(10) 0.0149(8) 0.0134(8) 0.0069(8)
C00D 0.0462(9) 0.0537(10) 0.0474(9) -0.0054(8) 0.0115(7) 0.0062(7)
C00E 0.0489(10) 0.0556(10) 0.0537(10) 0.0027(8) 0.0164(8) 0.0086(8)
C00F 0.0443(9) 0.0593(11) 0.0580(10) 0.0085(8) 0.0162(8) 0.0014(8)
C00G 0.0456(10) 0.0700(12) 0.0608(11) -0.0089(9) 0.0161(8) 0.0093(8)
C00H 0.0493(10) 0.0569(11) 0.0684(12) -0.0141(9) 0.0198(9) 0.0039(8)
C00I 0.0548(10) 0.0615(11) 0.0496(10) 0.0017(8) 0.0125(8) 0.0029(8)
C00J 0.0532(10) 0.0675(12) 0.0634(12) 0.0106(9) 0.0168(9) -0.0018(9)
C00K 0.0459(10) 0.0872(15) 0.0617(12) -0.0140(11) 0.0050(8) 0.0014(10)
C00L 0.0566(11) 0.0635(12) 0.0643(12) -0.0014(9) 0.0135(9) -0.0037(9)
C00M 0.0541(11) 0.0672(12) 0.0594(11) 0.0162(9) 0.0123(9) 0.0057(9)
C00N 0.0650(12) 0.0552(11) 0.0604(11) 0.0039(9) 0.0081(9) 0.0077(9)
C00O 0.0633(11) 0.0720(13) 0.0555(11) 0.0170(9) 0.0131(9) 0.0018(10)
C00P 0.0525(10) 0.0677(12) 0.0550(10) 0.0180(9) 0.0114(8) 0.0035(9)
C00Q 0.0459(10) 0.0720(12) 0.0602(11) 0.0157(9) 0.0113(8) -0.0047(8)
C00R 0.0550(11) 0.0669(12) 0.0639(12) 0.0145(9) 0.0124(9) -0.0033(9)
C00S 0.0582(11) 0.0817(14) 0.0577(11) -0.0032(10) -0.0029(9) 0.0217(11)
C00T 0.0575(11) 0.0792(15) 0.0719(13) -0.0126(11) 0.0156(10) -0.0109(10)
C00U 0.0485(11) 0.0964(17) 0.0891(16) -0.0310(14) 0.0131(10) 0.0006(11)
C00V 0.0436(10) 0.0880(15) 0.0680(12) 0.0112(11) 0.0140(9) 0.0087(9)
C00W 0.0583(11) 0.0856(15) 0.0573(11) 0.0106(10) 0.0053(9) 0.0123(10)
B1 0.0447(10) 0.0527(11) 0.0469(10) -0.0007(8) 0.0140(8) 0.0070(8)
C00Y 0.0494(10) 0.0892(15) 0.0654(12) -0.0022(11) 0.0117(9) -0.0025(10)
C00Z 0.0785(14) 0.0635(13) 0.0627(12) 0.0063(10) 0.0013(10) 0.0204(11)
C010 0.0591(13) 0.0756(15) 0.114(2) -0.0293(14) 0.0261(13) -0.0124(11)
C011 0.0624(12) 0.0619(12) 0.0950(16) -0.0106(11) 0.0234(11) -0.0050(10)
C012 0.0450(10) 0.0948(16) 0.0710(13) -0.0156(12) 0.0128(9) 0.0094(10)
B2 0.0468(11) 0.0568(12) 0.0570(12) -0.0023(9) 0.0176(9) 0.0086(9)
C014 0.0703(13) 0.0942(16) 0.0679(13) 0.0183(12) -0.0043(11) -0.0017(12)
C015 0.0715(14) 0.0791(15) 0.0815(15) 0.0037(12) -0.0037(11) -0.0171(11)
C016 0.0517(13) 0.147(2) 0.0807(16) 0.0096(16) 0.0035(11) 0.0199(14)
C017 0.0546(13) 0.138(2) 0.1055(19) 0.0571(18) 0.0101(12) 0.0079(13)
C018 0.0586(14) 0.174(3) 0.107(2) 0.061(2) 0.0101(13) 0.0189(17)

loop_
_atom_type_symbol
_atom_type_description
_atom_type_scat_dispersion_real
_atom_type_scat_dispersion_imag
_atom_type_scat_source
C C 0.0033 0.0016 'International Tables Vol C Tables 4.2.6.8 and 6.1.1.4'
H H 0.0000 0.0000 'International Tables Vol C Tables 4.2.6.8 and 6.1.1.4'
B B 0.0013 0.0007 'International Tables Vol C Tables 4.2.6.8 and 6.1.1.4'
N N 0.0061 0.0033 'International Tables Vol C Tables 4.2.6.8 and 6.1.1.4'

loop_
_geom_angle_atom_site_label_1
_geom_angle_atom_site_label_2
_geom_angle_atom_site_label_3
_geom_angle
_geom_angle_site_symmetry_1
_geom_angle_site_symmetry_3
_geom_angle_publ_flag
C00B N001 B1 124.18(15) . . ?
C00D N002 B1 124.06(15) . . ?
C00H N003 B2 124.07(16) . . ?
C009 N004 C00Y 120.84(15) . . ?
C009 N004 C00W 120.34(16) . . ?
C00Y N004 C00W 118.75(15) . . ?
C00V N005 B2 124.52(17) . . ?
C00I N006 C014 120.92(17) . . ?
C00I N006 C015 120.60(16) . . ?
C014 N006 C015 117.13(16) . . ?
C00B C1 C00A 119.78(16) . . ?
C00B C1 C00D 120.95(15) . . ?
C00A C1 C00D 119.27(16) . . ?
C00F C008 C00P 114.67(15) . . ?
C00F C008 B1 123.34(15) . . ?
C00P C008 B1 121.89(15) . . ?
N004 C009 C00Q 121.43(16) . . ?
N004 C009 C00C 121.85(15) . . ?
C00Q C009 C00C 116.72(16) . . ?
C00S C00A C00K 122.60(17) . . ?
C00S C00A C1 118.44(18) . . ?
C00K C00A C1 118.95(17) . . ?
C00N C00B N001 122.48(16) . . ?
C00N C00B C1 119.68(16) . . ?
N001 C00B C1 117.83(15) . . ?
C00F C00C C009 120.89(16) . . ?
C00L C00D N002 122.49(16) . . ?
C00L C00D C1 119.58(16) . . ?
N002 C00D C1 117.91(15) . . ?
C00J C00E C00M 114.23(16) . . ?
C00J C00E B2 124.11(16) . . ?
C00M C00E B2 121.61(16) . . ?
C00C C00F C008 123.30(16) . . ?
C00H C00G C00V 120.63(16) . . ?
C00H C00G C012 119.89(18) . . ?
C00V C00G C012 119.49(19) . . ?
C011 C00H N003 122.23(19) . . ?
C011 C00H C00G 119.43(18) . . ?
N003 C00H C00G 118.33(16) . . ?
N006 C00I C00R 121.75(17) . . ?
N006 C00I C00O 122.29(16) . . ?
C00R C00I C00O 115.96(17) . . ?
C00O C00J C00E 123.21(17) . . ?
C00T C00K C00A 120.18(17) . . ?
C00D C00L C00T 120.56(19) . . ?
C00R C00M C00E 123.78(17) . . ?
C00B C00N C00Z 119.93(18) . . ?
C00J C00O C00I 121.62(17) . . ?
C00Q C00P C008 123.35(16) . . ?
C00P C00Q C009 121.03(16) . . ?
C00M C00R C00I 121.19(17) . . ?
C00Z C00S C00A 120.57(17) . . ?
C00K C00T C00L 121.45(19) . . ?
C010 C00U C012 120.3(2) . . ?
C017 C00V N005 122.62(19) . . ?
C017 C00V C00G 119.44(18) . . ?
N005 C00V C00G 117.94(17) . . ?
N002 B1 N001 114.95(15) . . ?
N002 B1 C008 123.94(16) . . ?
N001 B1 C008 120.98(16) . . ?
C00S C00Z C00N 121.55(18) . . ?
C00U C010 C011 121.5(2) . . ?
C00H C011 C010 120.2(2) . . ?
C016 C012 C00U 122.8(2) . . ?
C016 C012 C00G 118.6(2) . . ?
C00U C012 C00G 118.6(2) . . ?
N003 B2 N005 114.51(16) . . ?
N003 B2 C00E 123.98(17) . . ?
N005 B2 C00E 121.45(17) . . ?
C018 C016 C012 120.9(2) . . ?
C00V C017 C018 120.7(2) . . ?
C016 C018 C017 120.8(2) . . ?

loop_
_geom_bond_atom_site_label_1
_geom_bond_atom_site_label_2
_geom_bond_distance
_geom_bond_site_symmetry_2
_geom_bond_publ_flag
N001 C00B 1.390(2) . ?
N001 B1 1.425(2) . ?
N002 C00D 1.392(2) . ?
N002 B1 1.416(2) . ?
N003 C00H 1.394(2) . ?
N003 B2 1.418(3) . ?
N004 C009 1.374(2) . ?
N004 C00Y 1.439(2) . ?
N004 C00W 1.442(2) . ?
N005 C00V 1.391(2) . ?
N005 B2 1.420(3) . ?
N006 C00I 1.377(2) . ?
N006 C014 1.436(3) . ?
N006 C015 1.437(3) . ?
C1 C00B 1.417(2) . ?
C1 C00A 1.420(2) . ?
C1 C00D 1.426(2) . ?
C008 C00F 1.394(2) . ?
C008 C00P 1.395(2) . ?
C008 B1 1.545(2) . ?
C009 C00Q 1.393(2) . ?
C009 C00C 1.402(2) . ?
C00A C00S 1.409(3) . ?
C00A C00K 1.415(3) . ?
C00B C00N 1.378(3) . ?
C00C C00F 1.377(2) . ?
C00D C00L 1.371(2) . ?
C00E C00J 1.392(2) . ?
C00E C00M 1.397(3) . ?
C00E B2 1.549(3) . ?
C00G C00H 1.416(3) . ?
C00G C00V 1.418(3) . ?
C00G C012 1.424(2) . ?
C00H C011 1.377(3) . ?
C00I C00R 1.396(3) . ?
C00I C00O 1.401(3) . ?
C00J C00O 1.376(2) . ?
C00K C00T 1.357(3) . ?
C00L C00T 1.396(3) . ?
C00M C00R 1.373(2) . ?
C00N C00Z 1.396(2) . ?
C00P C00Q 1.377(2) . ?
C00S C00Z 1.358(3) . ?
C00U C010 1.358(3) . ?
C00U C012 1.408(3) . ?
C00V C017 1.374(3) . ?
C010 C011 1.402(3) . ?
C012 C016 1.404(3) . ?
C016 C018 1.357(4) . ?
C017 C018 1.398(3) . ?
